data_2211034
loop_
_publ_author_name
'Blatch, Alexandrea J.'
'Howard, Judith A. K.'
'Probert, Michael R.'
'Smethurst, Christian A.'
'Whiting, Andrew'

_publ_section_title
;
 <i>tert</i>-Butyl <i>N</i>-(phosphinoyloxy)carbamate
;
_journal_coeditor_code HB2179
_journal_issue 11
_journal_name_full 'Acta Crystallographica Section E'
_journal_page_first o5346
_journal_page_last o5348
_journal_paper_doi 10.1107/S1600536806044783
_journal_volume 62
_journal_year 2006
_chemical_formula_iupac 'C17 H20 N O4 P'
_chemical_formula_moiety 'C17 H20 N O4 P'
_chemical_formula_sum 'C17 H20 N O4 P'
_chemical_formula_weight 333.31
_chemical_name_common N-butoxycarbonyl-diphenylphosphinyl-hydroxylamine
_chemical_name_systematic
;
tert-Butyl N-(phosphinoyloxy)carbamate
;
_space_group_IT_number 2
_symmetry_cell_setting triclinic
_symmetry_space_group_name_Hall '-P 1'
_symmetry_space_group_name_H-M 'P -1'
_atom_sites_solution_hydrogens geom
_atom_sites_solution_primary direct
_atom_sites_solution_secondary difmap
_audit_creation_method SHELXL-97
_cell_angle_alpha 101.100(10)
_cell_angle_beta 96.770(10)
_cell_angle_gamma 92.930(10)
_cell_formula_units_Z 6
_cell_length_a 12.1810(10)
_cell_length_b 13.7340(10)
_cell_length_c 16.5320(10)
_cell_measurement_reflns_used 5811
_cell_measurement_temperature 120(2)
_cell_measurement_theta_max 34.36
_cell_measurement_theta_min 2.18
_cell_volume 2687.3(4)
_computing_cell_refinement 'SAINT (Bruker, 2001)'
_computing_data_collection 'SMART (Bruker, 2001)'
_computing_data_reduction SAINT
_computing_molecular_graphics 'SHELXTL (Bruker, 2003)'
_computing_publication_material SHELXTL
_computing_structure_refinement SHELXTL
_computing_structure_solution 'SHELXTL (Bruker, 2001)'
_diffrn_ambient_temperature 120(2)
_diffrn_detector_area_resol_mean 8
_diffrn_measured_fraction_theta_full 0.843
_diffrn_measured_fraction_theta_max 0.753
_diffrn_measurement_device_type 'Bruker SMART CCD 6K'
_diffrn_measurement_method \w
_diffrn_radiation_monochromator graphite
_diffrn_radiation_source 'fine-focus sealed tube'
_diffrn_radiation_type MoK\a
_diffrn_radiation_wavelength 0.71073
_diffrn_reflns_av_R_equivalents 0.0398
_diffrn_reflns_av_sigmaI/netI 0.0317
_diffrn_reflns_limit_h_max 13
_diffrn_reflns_limit_h_min -16
_diffrn_reflns_limit_k_max 19
_diffrn_reflns_limit_k_min -16
_diffrn_reflns_limit_l_max 16
_diffrn_reflns_limit_l_min -23
_diffrn_reflns_number 11843
_diffrn_reflns_theta_full 25.00
_diffrn_reflns_theta_max 30.00
_diffrn_reflns_theta_min 1.52
_diffrn_standards_number 0
_exptl_absorpt_coefficient_mu 0.171
_exptl_absorpt_correction_type none
_exptl_absorpt_process_details none
_exptl_crystal_colour colourless
_exptl_crystal_density_diffrn 1.236
_exptl_crystal_density_method 'not measured'
_exptl_crystal_description block
_exptl_crystal_F_000 1056
_exptl_crystal_size_max 0.23
_exptl_crystal_size_mid 0.21
_exptl_crystal_size_min 0.19
_refine_diff_density_max 0.548
_refine_diff_density_min -0.534
_refine_ls_extinction_method none
_refine_ls_goodness_of_fit_ref 0.997
_refine_ls_hydrogen_treatment mixed
_refine_ls_matrix_type full
_refine_ls_number_parameters 652
_refine_ls_number_reflns 11796
_refine_ls_number_restraints 0
_refine_ls_restrained_S_all 0.997
_refine_ls_R_factor_all 0.0568
_refine_ls_R_factor_gt 0.0434
_refine_ls_shift/su_max 0.001
_refine_ls_shift/su_mean 0.000
_refine_ls_structure_factor_coef Fsqd
_refine_ls_weighting_details 'calc w=1/[\s^2^(Fo^2^)+(0.0824P)^2^] where P=(Fo^2^+2Fc^2^)/3'
_refine_ls_weighting_scheme calc
_refine_ls_wR_factor_gt 0.1161
_refine_ls_wR_factor_ref 0.1253
_reflns_number_gt 9155
_reflns_number_total 11796
_reflns_threshold_expression I>2\s(I)
_cod_data_source_file hb2179.cif
_cod_data_source_block I
_cod_original_cell_volume 2687.3(3)
_cod_database_code 2211034
_cod_database_fobs_code 2211034

loop_
_symmetry_equiv_pos_as_xyz
'x, y, z'
'-x, -y, -z'

loop_
_atom_site_type_symbol
_atom_site_label
_atom_site_fract_x
_atom_site_fract_y
_atom_site_fract_z
_atom_site_U_iso_or_equiv
_atom_site_adp_type
_atom_site_calc_flag
_atom_site_refinement_flags
_atom_site_occupancy
P P1 0.10055(3) 0.26988(3) 0.27389(2) 0.01775(10) Uani d . 1
O O1 0.18559(8) 0.36743(7) 0.30630(6) 0.0210(2) Uani d . 1
O O2 0.08405(8) 0.23290(7) 0.18273(6) 0.0207(2) Uani d . 1
O O4 0.18353(11) 0.55106(8) 0.39437(6) 0.0342(3) Uani d . 1
O O3 0.14394(10) 0.60494(7) 0.27240(6) 0.0274(3) Uani d . 1
N N1 0.14437(11) 0.44524(9) 0.26621(7) 0.0209(3) Uani d . 1
H H1N 0.1747(14) 0.4421(12) 0.2197(10) 0.022(4) Uiso d . 1
C C1 -0.02620(12) 0.30120(11) 0.31342(8) 0.0210(3) Uani d . 1
C C2 -0.12504(14) 0.25301(12) 0.26970(10) 0.0290(4) Uani d . 1
H H2 -0.1243 0.2066 0.2191 0.035 Uiso d R 1
C C3 -0.22496(15) 0.27315(14) 0.30047(12) 0.0372(4) Uani d . 1
H H3 -0.2926 0.2408 0.2706 0.045 Uiso d R 1
C C4 -0.22558(16) 0.33991(14) 0.37421(13) 0.0411(5) Uani d . 1
H H4 -0.2938 0.3523 0.3954 0.049 Uiso d R 1
C C5 -0.12866(16) 0.38862(13) 0.41741(11) 0.0376(4) Uani d . 1
H H5 -0.1302 0.4349 0.4679 0.045 Uiso d R 1
C C6 -0.02786(14) 0.37012(12) 0.38722(9) 0.0289(4) Uani d . 1
H H6 0.0392 0.4043 0.4167 0.035 Uiso d R 1
C C7 0.16770(12) 0.18519(11) 0.32898(8) 0.0196(3) Uani d . 1
C C8 0.20979(12) 0.10244(11) 0.28261(9) 0.0211(3) Uani d . 1
H H8 0.2023 0.0926 0.2237 0.025 Uiso d R 1
C C9 0.26281(12) 0.03471(11) 0.32361(9) 0.0239(3) Uani d . 1
H H9 0.2920 -0.0213 0.2925 0.029 Uiso d R 1
C C10 0.27309(13) 0.04875(11) 0.40974(9) 0.0261(4) Uani d . 1
H H10 0.3091 0.0022 0.4373 0.031 Uiso d R 1
C C11 0.23058(13) 0.13071(12) 0.45561(9) 0.0270(4) Uani d . 1
H H11 0.2374 0.1400 0.5145 0.032 Uiso d R 1
C C12 0.17830(13) 0.19906(11) 0.41571(9) 0.0248(3) Uani d . 1
H H12 0.1497 0.2552 0.4472 0.030 Uiso d R 1
C C13 0.16195(13) 0.53720(11) 0.32002(9) 0.0230(3) Uani d . 1
C C14 0.14467(16) 0.71156(11) 0.31001(10) 0.0310(4) Uani d . 1
C C15 0.25948(18) 0.74960(13) 0.35381(12) 0.0452(5) Uani d . 1
H H151 0.3140 0.7340 0.3150 0.055(4) Uiso d R 1
H H152 0.2769 0.7176 0.4014 0.055(4) Uiso d R 1
H H153 0.2619 0.8218 0.3734 0.055(4) Uiso d R 1
C C16 0.11550(18) 0.75684(13) 0.23410(11) 0.0417(5) Uani d . 1
H H161 0.1721 0.7435 0.1967 0.052(4) Uiso d R 1
H H162 0.1124 0.8289 0.2516 0.052(4) Uiso d R 1
H H163 0.0432 0.7274 0.2050 0.052(4) Uiso d R 1
C C17 0.05589(19) 0.72724(14) 0.36741(12) 0.0479(5) Uani d . 1
H H171 -0.0145 0.6928 0.3385 0.060(4) Uiso d R 1
H H172 0.0467 0.7986 0.3836 0.060(4) Uiso d R 1
H H173 0.0779 0.7004 0.4172 0.060(4) Uiso d R 1
P P2 0.24725(3) 0.38635(3) 0.04178(2) 0.01939(10) Uani d . 1
O O5 0.16717(9) 0.28576(7) 0.00742(6) 0.0223(2) Uani d . 1
O O6 0.25685(9) 0.42489(8) 0.13240(6) 0.0246(2) Uani d . 1
O O7 0.21538(10) 0.05117(7) 0.04486(6) 0.0263(3) Uani d . 1
O O8 0.19732(11) 0.10585(9) -0.07767(7) 0.0375(3) Uani d . 1
N N2 0.20689(11) 0.21047(9) 0.05057(7) 0.0210(3) Uani d . 1
H H2N 0.1694(16) 0.2106(14) 0.0977(12) 0.039(5) Uiso d . 1
C C18 0.17804(12) 0.46636(11) -0.01717(9) 0.0211(3) Uani d . 1
C C19 0.14058(13) 0.55285(11) 0.02770(10) 0.0250(3) Uani d . 1
H H19 0.1523 0.5666 0.0868 0.030 Uiso d R 1
C C20 0.08625(14) 0.61845(12) -0.01490(11) 0.0310(4) Uani d . 1
H H20 0.0606 0.6771 0.0153 0.037 Uiso d R 1
C C21 0.06930(14) 0.59849(13) -0.10092(11) 0.0346(4) Uani d . 1
H H21 0.0326 0.6438 -0.1295 0.042 Uiso d R 1
C C22 0.10585(15) 0.51247(14) -0.14566(10) 0.0344(4) Uani d . 1
H H22 0.0937 0.4990 -0.2047 0.041 Uiso d R 1
C C23 0.16013(13) 0.44597(12) -0.10403(9) 0.0281(4) Uani d . 1
H H23 0.1849 0.3871 -0.1345 0.034 Uiso d R 1
C C24 0.38035(12) 0.36019(11) 0.01099(9) 0.0214(3) Uani d . 1
C C25 0.47290(14) 0.40633(12) 0.06499(10) 0.0288(4) Uani d . 1
H H25 0.4639 0.4494 0.1157 0.035 Uiso d R 1
C C26 0.57862(15) 0.38912(13) 0.04411(12) 0.0378(4) Uani d . 1
H H26 0.6421 0.4199 0.0809 0.045 Uiso d R 1
C C27 0.59084(15) 0.32707(14) -0.03009(13) 0.0405(5) Uani d . 1
H H27 0.6631 0.3162 -0.0444 0.049 Uiso d R 1
C C28 0.49962(15) 0.28076(14) -0.08368(11) 0.0377(4) Uani d . 1
H H28 0.5092 0.2380 -0.1344 0.045 Uiso d R 1
C C29 0.39359(14) 0.29679(12) -0.06343(9) 0.0295(4) Uani d . 1
H H29 0.3305 0.2647 -0.1000 0.035 Uiso d R 1
C C30 0.20366(13) 0.11913(11) -0.00321(9) 0.0234(3) Uani d . 1
C C31 0.21882(16) -0.05516(12) 0.00805(10) 0.0333(4) Uani d . 1
C C32 0.1093(2) -0.09396(15) -0.04397(13) 0.0540(6) Uani d . 1
H H321 0.0489 -0.0800 -0.0101 0.079(5) Uiso d R 1
H H322 0.1093 -0.1659 -0.0638 0.079(5) Uiso d R 1
H H323 0.0986 -0.0611 -0.0917 0.079(5) Uiso d R 1
C C33 0.3164(2) -0.07041(16) -0.04069(15) 0.0645(7) Uani d . 1
H H331 0.3839 -0.0374 -0.0060 0.064(4) Uiso d R 1
H H332 0.3033 -0.0418 -0.0906 0.064(4) Uiso d R 1
H H333 0.3253 -0.1418 -0.0570 0.064(4) Uiso d R 1
C C34 0.2348(2) -0.10051(13) 0.08505(12) 0.0458(5) Uani d . 1
H H341 0.1730 -0.0859 0.1173 0.060(4) Uiso d R 1
H H342 0.3046 -0.0723 0.1192 0.060(4) Uiso d R 1
H H343 0.2371 -0.1728 0.0684 0.060(4) Uiso d R 1
P P3 0.58759(3) 1.05685(3) 0.38744(2) 0.01867(10) Uani d . 1
O O9 0.51367(8) 0.95294(7) 0.35097(6) 0.0216(2) Uani d . 1
O O10 0.58442(8) 1.09867(7) 0.47662(6) 0.0214(2) Uani d . 1
O O11 0.56502(10) 0.72252(8) 0.39681(7) 0.0302(3) Uani d . 1
O O12 0.57720(12) 0.77787(9) 0.27653(7) 0.0420(3) Uani d . 1
N N3 0.55055(11) 0.88095(9) 0.39871(7) 0.0215(3) Uani d . 1
H H3N 0.5092(15) 0.8805(14) 0.4420(11) 0.034(5) Uiso d . 1
C C35 0.52414(12) 1.13203(11) 0.32102(9) 0.0206(3) Uani d . 1
C C36 0.48845(13) 1.22263(11) 0.36013(9) 0.0252(3) Uani d . 1
H H36 0.4984 1.2414 0.4191 0.030 Uiso d R 1
C C37 0.43820(14) 1.28491(12) 0.31187(11) 0.0307(4) Uani d . 1
H H37 0.4139 1.3464 0.3380 0.037 Uiso d R 1
C C38 0.42358(14) 1.25756(14) 0.22619(11) 0.0344(4) Uani d . 1
H H38 0.3891 1.3003 0.1937 0.041 Uiso d R 1
C C39 0.45897(14) 1.16801(14) 0.18714(10) 0.0340(4) Uani d . 1
H H39 0.4490 1.1499 0.1282 0.041 Uiso d R 1
C C40 0.50918(13) 1.10465(12) 0.23440(9) 0.0272(4) Uani d . 1
H H40 0.5330 1.0432 0.2078 0.033 Uiso d R 1
C C41 0.72615(12) 1.03390(11) 0.36752(8) 0.0209(3) Uani d . 1
C C42 0.81257(13) 1.08015(12) 0.42822(9) 0.0260(3) Uani d . 1
H H42 0.7964 1.1220 0.4775 0.031 Uiso d R 1
C C43 0.92164(13) 1.06508(13) 0.41655(10) 0.0322(4) Uani d . 1
H H43 0.9802 1.0958 0.4582 0.039 Uiso d R 1
C C44 0.94527(14) 1.00512(13) 0.34412(10) 0.0328(4) Uani d . 1
H H44 1.0202 0.9948 0.3364 0.039 Uiso d R 1
C C45 0.86058(14) 0.96007(13) 0.28310(10) 0.0328(4) Uani d . 1
H H45 0.8774 0.9198 0.2332 0.039 Uiso d R 1
C C46 0.75090(13) 0.97382(12) 0.29476(9) 0.0282(4) Uani d . 1
H H46 0.6926 0.9423 0.2532 0.034 Uiso d R 1
C C47 0.56398(14) 0.79048(11) 0.34854(9) 0.0265(4) Uani d . 1
C C48 0.59500(19) 0.62056(12) 0.36590(12) 0.0426(5) Uani d . 1
C C49 0.7133(2) 0.62491(16) 0.34395(15) 0.0647(7) Uani d . 1
H H491 0.7159 0.6575 0.2963 0.088(5) Uiso d R 1
H H492 0.7366 0.5572 0.3297 0.088(5) Uiso d R 1
H H493 0.7633 0.6627 0.3917 0.088(5) Uiso d R 1
C C50 0.5102(3) 0.56827(15) 0.29476(15) 0.0728(8) Uani d . 1
H H501 0.4358 0.5733 0.3115 0.079(5) Uiso d R 1
H H502 0.5249 0.4980 0.2799 0.079(5) Uiso d R 1
H H503 0.5148 0.5996 0.2467 0.079(5) Uiso d R 1
C C51 0.5900(2) 0.57414(14) 0.44159(14) 0.0577(7) Uani d . 1
H H511 0.5159 0.5790 0.4590 0.068(4) Uiso d R 1
H H512 0.6453 0.6095 0.4870 0.068(4) Uiso d R 1
H H513 0.6056 0.5040 0.4279 0.068(4) Uiso d R 1

loop_
_atom_site_aniso_label
_atom_site_aniso_U_11
_atom_site_aniso_U_22
_atom_site_aniso_U_33
_atom_site_aniso_U_12
_atom_site_aniso_U_13
_atom_site_aniso_U_23
P1 0.0196(2) 0.01637(19) 0.01840(16) 0.00518(17) 0.00190(13) 0.00567(13)
O1 0.0230(6) 0.0164(5) 0.0252(5) 0.0036(5) 0.0011(4) 0.0088(4)
O2 0.0238(6) 0.0196(5) 0.0199(4) 0.0056(5) 0.0029(4) 0.0059(4)
O4 0.0536(8) 0.0245(6) 0.0235(5) 0.0055(6) 0.0024(5) 0.0031(4)
O3 0.0420(7) 0.0143(5) 0.0257(5) 0.0028(5) 0.0027(5) 0.0045(4)
N1 0.0293(7) 0.0143(6) 0.0206(5) 0.0050(6) 0.0024(5) 0.0068(4)
C1 0.0230(8) 0.0187(7) 0.0246(6) 0.0066(7) 0.0055(5) 0.0093(5)
C2 0.0270(9) 0.0265(8) 0.0344(8) 0.0044(8) 0.0038(6) 0.0080(6)
C3 0.0231(9) 0.0338(10) 0.0584(11) 0.0032(9) 0.0102(8) 0.0151(8)
C4 0.0325(10) 0.0335(10) 0.0659(12) 0.0109(9) 0.0270(9) 0.0169(9)
C5 0.0482(12) 0.0278(9) 0.0425(9) 0.0108(9) 0.0259(8) 0.0073(7)
C6 0.0338(9) 0.0258(8) 0.0286(7) 0.0063(8) 0.0086(6) 0.0051(6)
C7 0.0187(7) 0.0186(7) 0.0231(6) 0.0032(7) 0.0009(5) 0.0085(5)
C8 0.0201(8) 0.0187(7) 0.0254(6) 0.0030(7) 0.0021(5) 0.0071(5)
C9 0.0189(8) 0.0192(7) 0.0348(8) 0.0037(7) 0.0023(6) 0.0088(6)
C10 0.0201(8) 0.0244(8) 0.0364(8) 0.0030(7) -0.0021(6) 0.0157(6)
C11 0.0264(8) 0.0299(8) 0.0265(7) 0.0032(7) -0.0021(6) 0.0130(6)
C12 0.0256(8) 0.0250(8) 0.0244(7) 0.0048(7) 0.0002(6) 0.0078(6)
C13 0.0263(8) 0.0182(7) 0.0254(7) 0.0014(7) 0.0051(6) 0.0054(5)
C14 0.0455(11) 0.0134(7) 0.0332(8) 0.0051(8) 0.0038(7) 0.0031(6)
C15 0.0547(13) 0.0258(9) 0.0499(11) -0.0040(10) -0.0042(9) 0.0032(8)
C16 0.0629(14) 0.0209(8) 0.0424(10) 0.0056(9) 0.0029(9) 0.0106(7)
C17 0.0632(14) 0.0338(10) 0.0518(11) 0.0211(10) 0.0206(10) 0.0083(8)
P2 0.0207(2) 0.0181(2) 0.02074(16) 0.00477(18) 0.00170(13) 0.00693(13)
O5 0.0228(6) 0.0195(5) 0.0265(5) 0.0044(5) 0.0007(4) 0.0101(4)
O6 0.0302(6) 0.0220(5) 0.0228(5) 0.0041(5) 0.0044(4) 0.0060(4)
O7 0.0382(7) 0.0150(5) 0.0262(5) 0.0041(5) 0.0048(4) 0.0045(4)
O8 0.0616(9) 0.0279(6) 0.0230(5) 0.0044(6) 0.0055(5) 0.0044(4)
N2 0.0278(7) 0.0155(6) 0.0220(5) 0.0047(6) 0.0034(5) 0.0088(4)
C18 0.0173(7) 0.0204(7) 0.0276(7) 0.0009(7) 0.0017(5) 0.0108(6)
C19 0.0198(8) 0.0199(8) 0.0367(8) 0.0026(7) 0.0025(6) 0.0098(6)
C20 0.0224(9) 0.0208(8) 0.0515(10) 0.0034(8) -0.0006(7) 0.0139(7)
C21 0.0245(9) 0.0302(9) 0.0526(10) 0.0003(8) -0.0067(7) 0.0245(8)
C22 0.0311(9) 0.0400(10) 0.0340(8) 0.0011(9) -0.0067(7) 0.0188(7)
C23 0.0270(9) 0.0288(8) 0.0297(7) 0.0039(8) -0.0007(6) 0.0108(6)
C24 0.0219(8) 0.0192(7) 0.0252(6) 0.0034(7) 0.0016(5) 0.0102(5)
C25 0.0265(9) 0.0251(8) 0.0347(8) 0.0009(8) -0.0022(6) 0.0100(6)
C26 0.0214(9) 0.0312(10) 0.0607(12) -0.0020(8) -0.0033(8) 0.0152(8)
C27 0.0235(9) 0.0393(11) 0.0653(12) 0.0088(9) 0.0141(8) 0.0204(9)
C28 0.0336(10) 0.0390(10) 0.0439(10) 0.0122(9) 0.0139(8) 0.0090(8)
C29 0.0275(9) 0.0328(9) 0.0283(7) 0.0083(8) 0.0028(6) 0.0051(6)
C30 0.0245(8) 0.0201(7) 0.0257(7) 0.0007(7) 0.0031(6) 0.0052(5)
C31 0.0506(11) 0.0162(7) 0.0346(8) 0.0081(8) 0.0127(7) 0.0034(6)
C32 0.0709(16) 0.0287(10) 0.0549(12) -0.0107(11) -0.0033(11) 0.0008(9)
C33 0.0868(18) 0.0432(12) 0.0805(16) 0.0340(13) 0.0522(14) 0.0213(11)
C34 0.0753(15) 0.0216(9) 0.0448(10) 0.0126(10) 0.0128(10) 0.0122(7)
P3 0.0186(2) 0.01860(19) 0.02017(16) 0.00437(17) 0.00114(13) 0.00722(13)
O9 0.0215(6) 0.0196(5) 0.0252(5) 0.0028(5) -0.0006(4) 0.0098(4)
O10 0.0218(5) 0.0215(5) 0.0219(5) 0.0041(5) 0.0022(4) 0.0067(4)
O11 0.0423(7) 0.0173(5) 0.0343(6) 0.0073(5) 0.0120(5) 0.0078(4)
O12 0.0706(10) 0.0278(6) 0.0289(6) 0.0067(7) 0.0131(6) 0.0042(5)
N3 0.0261(7) 0.0170(6) 0.0239(6) 0.0046(6) 0.0038(5) 0.0090(5)
C35 0.0161(7) 0.0222(7) 0.0259(7) 0.0008(7) 0.0012(5) 0.0121(5)
C36 0.0219(8) 0.0223(8) 0.0327(7) 0.0031(7) -0.0002(6) 0.0106(6)
C37 0.0233(9) 0.0239(8) 0.0481(10) 0.0021(8) -0.0002(7) 0.0180(7)
C38 0.0241(9) 0.0386(10) 0.0465(10) 0.0015(8) -0.0030(7) 0.0284(8)
C39 0.0282(9) 0.0477(11) 0.0302(8) 0.0017(9) -0.0015(6) 0.0213(7)
C40 0.0239(8) 0.0325(9) 0.0267(7) 0.0032(8) 0.0016(6) 0.0105(6)
C41 0.0205(8) 0.0208(7) 0.0236(6) 0.0038(7) 0.0024(5) 0.0100(5)
C42 0.0239(8) 0.0286(8) 0.0262(7) 0.0022(7) 0.0030(6) 0.0069(6)
C43 0.0205(8) 0.0391(10) 0.0365(8) 0.0010(8) 0.0006(6) 0.0088(7)
C44 0.0233(9) 0.0362(10) 0.0432(9) 0.0085(8) 0.0104(7) 0.0135(7)
C45 0.0321(9) 0.0342(9) 0.0348(8) 0.0105(8) 0.0127(7) 0.0063(7)
C46 0.0262(8) 0.0305(9) 0.0277(7) 0.0065(8) 0.0027(6) 0.0046(6)
C47 0.0307(9) 0.0201(8) 0.0291(7) 0.0021(7) 0.0043(6) 0.0055(6)
C48 0.0671(14) 0.0170(8) 0.0494(10) 0.0134(9) 0.0228(9) 0.0092(7)
C49 0.0791(17) 0.0465(13) 0.0849(17) 0.0339(13) 0.0472(14) 0.0244(12)
C50 0.124(3) 0.0217(10) 0.0651(15) -0.0023(14) 0.0042(15) -0.0025(10)
C51 0.0944(19) 0.0274(10) 0.0640(13) 0.0241(12) 0.0337(13) 0.0215(9)

loop_
_atom_type_symbol
_atom_type_description
_atom_type_scat_dispersion_real
_atom_type_scat_dispersion_imag
_atom_type_scat_source
C C 0.0033 0.0016 'International Tables Vol C Tables 4.2.6.8 and 6.1.1.4'
H H 0.0000 0.0000 'International Tables Vol C Tables 4.2.6.8 and 6.1.1.4'
N N 0.0061 0.0033 'International Tables Vol C Tables 4.2.6.8 and 6.1.1.4'
O O 0.0106 0.0060 'International Tables Vol C Tables 4.2.6.8 and 6.1.1.4'
P P 0.1023 0.0942 'International Tables Vol C Tables 4.2.6.8 and 6.1.1.4'

loop_
_geom_angle_atom_site_label_1
_geom_angle_atom_site_label_2
_geom_angle_atom_site_label_3
_geom_angle
_geom_angle_publ_flag
O2 P1 O1 115.19(6) ?
O2 P1 C7 112.68(6) ?
O1 P1 C7 99.91(6) ?
O2 P1 C1 112.18(6) ?
O1 P1 C1 105.79(6) ?
C7 P1 C1 110.27(7) ?
N1 O1 P1 107.68(8) n
C13 O3 C14 120.86(11) ?
C13 N1 O1 111.09(10) yes
C13 N1 H1N 114.4(11) yes
O1 N1 H1N 107.8(11) yes
C2 C1 C6 119.87(14) ?
C2 C1 P1 118.31(11) ?
C6 C1 P1 121.80(12) ?
C1 C2 C3 119.72(15) ?
C1 C2 H2 120.1 ?
C3 C2 H2 120.2 ?
C4 C3 C2 120.01(17) ?
C4 C3 H3 120.1 ?
C2 C3 H3 119.9 ?
C5 C4 C3 120.74(16) ?
C5 C4 H4 119.7 ?
C3 C4 H4 119.6 ?
C4 C5 C6 120.10(16) ?
C4 C5 H5 120.0 ?
C6 C5 H5 119.9 ?
C1 C6 C5 119.55(17) ?
C1 C6 H6 120.2 ?
C5 C6 H6 120.3 ?
C12 C7 C8 120.03(12) ?
C12 C7 P1 122.08(10) ?
C8 C7 P1 117.89(10) ?
C9 C8 C7 119.44(13) ?
C9 C8 H8 120.3 ?
C7 C8 H8 120.2 ?
C10 C9 C8 120.33(13) ?
C10 C9 H9 119.9 ?
C8 C9 H9 119.8 ?
C9 C10 C11 120.09(13) ?
C9 C10 H10 119.9 ?
C11 C10 H10 120.0 ?
C12 C11 C10 120.22(14) ?
C12 C11 H11 119.9 ?
C10 C11 H11 119.9 ?
C11 C12 C7 119.88(13) ?
C11 C12 H12 120.1 ?
C7 C12 H12 120.0 ?
O4 C13 O3 128.10(14) ?
O4 C13 N1 126.01(14) ?
O3 C13 N1 105.80(11) ?
O3 C14 C15 109.68(13) ?
O3 C14 C17 109.88(15) ?
C15 C14 C17 112.75(16) ?
O3 C14 C16 101.85(12) ?
C15 C14 C16 111.39(16) ?
C17 C14 C16 110.74(15) ?
C14 C15 H151 109.4 ?
C14 C15 H152 109.5 ?
H151 C15 H152 109.5 ?
C14 C15 H153 109.5 ?
H151 C15 H153 109.5 ?
H152 C15 H153 109.5 ?
C14 C16 H161 109.5 ?
C14 C16 H162 109.5 ?
H161 C16 H162 109.5 ?
C14 C16 H163 109.5 ?
H161 C16 H163 109.5 ?
H162 C16 H163 109.5 ?
C14 C17 H171 109.5 ?
C14 C17 H172 109.6 ?
H171 C17 H172 109.4 ?
C14 C17 H173 109.5 ?
H171 C17 H173 109.4 ?
H172 C17 H173 109.4 ?
O6 P2 O5 115.40(6) ?
O6 P2 C18 112.66(6) ?
O5 P2 C18 99.07(6) ?
O6 P2 C24 110.56(6) ?
O5 P2 C24 106.56(6) ?
C18 P2 C24 112.02(7) ?
N2 O5 P2 108.19(8) n
C30 O7 C31 121.02(11) ?
C30 N2 O5 111.24(10) yes
C30 N2 H2N 115.3(12) yes
O5 N2 H2N 109.6(11) yes
C23 C18 C19 120.06(13) ?
C23 C18 P2 123.04(11) ?
C19 C18 P2 116.90(11) ?
C20 C19 C18 119.55(14) ?
C20 C19 H19 120.3 ?
C18 C19 H19 120.2 ?
C21 C20 C19 120.30(15) ?
C21 C20 H20 119.9 ?
C19 C20 H20 119.8 ?
C20 C21 C22 120.31(14) ?
C20 C21 H21 119.8 ?
C22 C21 H21 119.9 ?
C21 C22 C23 120.13(15) ?
C21 C22 H22 119.9 ?
C23 C22 H22 119.9 ?
C22 C23 C18 119.64(15) ?
C22 C23 H23 120.2 ?
C18 C23 H23 120.2 ?
C25 C24 C29 120.18(14) ?
C25 C24 P2 117.08(11) ?
C29 C24 P2 122.74(12) ?
C26 C25 C24 119.62(16) ?
C26 C25 H25 120.2 ?
C24 C25 H25 120.2 ?
C27 C26 C25 119.77(16) ?
C27 C26 H26 120.2 ?
C25 C26 H26 120.1 ?
C28 C27 C26 120.93(16) ?
C28 C27 H27 119.5 ?
C26 C27 H27 119.5 ?
C27 C28 C29 119.93(16) ?
C27 C28 H28 120.1 ?
C29 C28 H28 120.0 ?
C28 C29 C24 119.56(16) ?
C28 C29 H29 120.2 ?
C24 C29 H29 120.2 ?
O8 C30 O7 127.79(14) ?
O8 C30 N2 125.97(14) ?
O7 C30 N2 106.14(11) ?
O7 C31 C32 109.70(14) ?
O7 C31 C33 110.27(16) ?
C32 C31 C33 112.80(18) ?
O7 C31 C34 101.63(12) ?
C32 C31 C34 110.71(18) ?
C33 C31 C34 111.16(16) ?
C31 C32 H321 109.5 ?
C31 C32 H322 109.4 ?
H321 C32 H322 109.5 ?
C31 C32 H323 109.5 ?
H321 C32 H323 109.5 ?
H322 C32 H323 109.5 ?
C31 C33 H331 109.4 ?
C31 C33 H332 109.5 ?
H331 C33 H332 109.5 ?
C31 C33 H333 109.6 ?
H331 C33 H333 109.4 ?
H332 C33 H333 109.5 ?
C31 C34 H341 109.5 ?
C31 C34 H342 109.5 ?
H341 C34 H342 109.5 ?
C31 C34 H343 109.4 ?
H341 C34 H343 109.5 ?
H342 C34 H343 109.5 ?
O10 P3 O9 115.30(6) ?
O10 P3 C35 112.54(6) ?
O9 P3 C35 99.52(6) ?
O10 P3 C41 111.02(6) ?
O9 P3 C41 106.13(6) ?
C35 P3 C41 111.72(7) ?
N3 O9 P3 108.44(8) n
C47 O11 C48 120.81(12) ?
C47 N3 O9 111.97(11) yes
C47 N3 H3N 117.6(12) yes
O9 N3 H3N 110.6(11) yes
C40 C35 C36 120.06(13) ?
C40 C35 P3 123.37(11) ?
C36 C35 P3 116.57(11) ?
C37 C36 C35 119.50(14) ?
C37 C36 H36 120.2 ?
C35 C36 H36 120.3 ?
C38 C37 C36 120.25(15) ?
C38 C37 H37 119.9 ?
C36 C37 H37 119.9 ?
C37 C38 C39 120.48(14) ?
C37 C38 H38 119.8 ?
C39 C38 H38 119.8 ?
C38 C39 C40 120.07(15) ?
C38 C39 H39 120.0 ?
C40 C39 H39 120.0 ?
C39 C40 C35 119.63(15) ?
C39 C40 H40 120.2 ?
C35 C40 H40 120.2 ?
C46 C41 C42 119.44(14) ?
C46 C41 P3 123.19(11) ?
C42 C41 P3 117.37(11) ?
C43 C42 C41 120.11(14) ?
C43 C42 H42 120.0 ?
C41 C42 H42 119.9 ?
C42 C43 C44 119.96(15) ?
C42 C43 H43 120.0 ?
C44 C43 H43 120.0 ?
C45 C44 C43 120.48(15) ?
C45 C44 H44 119.8 ?
C43 C44 H44 119.8 ?
C44 C45 C46 119.92(15) ?
C44 C45 H45 120.1 ?
C46 C45 H45 120.0 ?
C45 C46 C41 120.08(15) ?
C45 C46 H46 120.0 ?
C41 C46 H46 119.9 ?
O12 C47 O11 127.51(14) ?
O12 C47 N3 125.58(15) ?
O11 C47 N3 106.82(12) ?
O11 C48 C50 110.23(16) ?
O11 C48 C51 101.75(14) ?
C50 C48 C51 110.8(2) ?
O11 C48 C49 109.18(16) ?
C50 C48 C49 113.8(2) ?
C51 C48 C49 110.39(18) ?
C48 C49 H491 109.5 ?
C48 C49 H492 109.4 ?
H491 C49 H492 109.5 ?
C48 C49 H493 109.5 ?
H491 C49 H493 109.5 ?
H492 C49 H493 109.5 ?
C48 C50 H501 109.4 ?
C48 C50 H502 109.6 ?
H501 C50 H502 109.5 ?
C48 C50 H503 109.4 ?
H501 C50 H503 109.5 ?
H502 C50 H503 109.5 ?
C48 C51 H511 109.6 ?
C48 C51 H512 109.4 ?
H511 C51 H512 109.4 ?
C48 C51 H513 109.5 ?
H511 C51 H513 109.4 ?
H512 C51 H513 109.5 ?

loop_
_geom_bond_atom_site_label_1
_geom_bond_atom_site_label_2
_geom_bond_distance
_geom_bond_publ_flag
P1 O2 1.4808(9) yes
P1 O1 1.6144(11) yes
P1 C7 1.7835(13) ?
P1 C1 1.7871(15) ?
O1 N1 1.4430(14) n
O4 C13 1.2020(17) n
O3 C13 1.3400(17) n
O3 C14 1.4757(17) ?
N1 C13 1.3883(18) n
N1 H1N 0.886(17) ?
C1 C2 1.392(2) ?
C1 C6 1.396(2) ?
C2 C3 1.394(2) ?
C2 H2 0.9500 ?
C3 C4 1.378(3) ?
C3 H3 0.9500 ?
C4 C5 1.374(3) ?
C4 H4 0.9500 ?
C5 C6 1.396(2) ?
C5 H5 0.9501 ?
C6 H6 0.9501 ?
C7 C12 1.3992(18) ?
C7 C8 1.3995(18) ?
C8 C9 1.3939(18) ?
C8 H8 0.9502 ?
C9 C10 1.389(2) ?
C9 H9 0.9500 ?
C10 C11 1.391(2) ?
C10 H10 0.9500 ?
C11 C12 1.3864(18) ?
C11 H11 0.9500 ?
C12 H12 0.9501 ?
C14 C15 1.515(3) ?
C14 C17 1.518(3) ?
C14 C16 1.518(2) ?
C15 H151 0.9800 ?
C15 H152 0.9802 ?
C15 H153 0.9802 ?
C16 H161 0.9802 ?
C16 H162 0.9801 ?
C16 H163 0.9800 ?
C17 H171 0.9805 ?
C17 H172 0.9807 ?
C17 H173 0.9804 ?
P2 O6 1.4783(10) yes
P2 O5 1.6162(11) yes
P2 C18 1.7836(14) ?
P2 C24 1.7890(15) ?
O5 N2 1.4374(14) n
O7 C30 1.3400(17) n
O7 C31 1.4748(18) ?
O8 C30 1.2018(17) n
N2 C30 1.3867(18) n
N2 H2N 0.95(2) ?
C18 C23 1.3976(19) ?
C18 C19 1.4019(19) ?
C19 C20 1.3932(19) ?
C19 H19 0.9501 ?
C20 C21 1.384(2) ?
C20 H20 0.9500 ?
C21 C22 1.391(2) ?
C21 H21 0.9500 ?
C22 C23 1.393(2) ?
C22 H22 0.9500 ?
C23 H23 0.9500 ?
C24 C25 1.393(2) ?
C24 C29 1.395(2) ?
C25 C26 1.392(2) ?
C25 H25 0.9500 ?
C26 C27 1.381(3) ?
C26 H26 0.9500 ?
C27 C28 1.379(3) ?
C27 H27 0.9501 ?
C28 C29 1.390(2) ?
C28 H28 0.9501 ?
C29 H29 0.9500 ?
C31 C32 1.511(3) ?
C31 C33 1.514(3) ?
C31 C34 1.518(2) ?
C32 H321 0.9801 ?
C32 H322 0.9800 ?
C32 H323 0.9799 ?
C33 H331 0.9803 ?
C33 H332 0.9802 ?
C33 H333 0.9804 ?
C34 H341 0.9802 ?
C34 H342 0.9801 ?
C34 H343 0.9801 ?
P3 O10 1.4813(10) yes
P3 O9 1.6187(11) yes
P3 C35 1.7853(13) ?
P3 C41 1.7895(15) ?
O9 N3 1.4367(14) n
O11 C47 1.3393(18) n
O11 C48 1.4752(18) ?
O12 C47 1.2007(18) n
N3 C47 1.3837(18) n
N3 H3N 0.923(18) ?
C35 C40 1.3961(19) ?
C35 C36 1.4026(19) ?
C36 C37 1.3942(19) ?
C36 H36 0.9500 ?
C37 C38 1.381(2) ?
C37 H37 0.9500 ?
C38 C39 1.389(2) ?
C38 H38 0.9500 ?
C39 C40 1.395(2) ?
C39 H39 0.9499 ?
C40 H40 0.9502 ?
C41 C46 1.3954(19) ?
C41 C42 1.399(2) ?
C42 C43 1.385(2) ?
C42 H42 0.9500 ?
C43 C44 1.386(2) ?
C43 H43 0.9500 ?
C44 C45 1.383(2) ?
C44 H44 0.9501 ?
C45 C46 1.389(2) ?
C45 H45 0.9501 ?
C46 H46 0.9499 ?
C48 C50 1.509(3) ?
C48 C51 1.516(3) ?
C48 C49 1.528(3) ?
C49 H491 0.9801 ?
C49 H492 0.9800 ?
C49 H493 0.9801 ?
C50 H501 0.9803 ?
C50 H502 0.9802 ?
C50 H503 0.9801 ?
C51 H511 0.9804 ?
C51 H512 0.9803 ?
C51 H513 0.9803 ?

loop_
_geom_hbond_atom_site_label_D
_geom_hbond_atom_site_label_H
_geom_hbond_atom_site_label_A
_geom_hbond_site_symmetry_A
_geom_hbond_distance_DH
_geom_hbond_distance_HA
_geom_hbond_distance_DA
_geom_hbond_angle_DHA
N1 H1N O6 . 0.886(17) 1.836(17) 2.7138(16) 170.0(15)
N2 H2N O2 . 0.95(2) 1.83(2) 2.7688(16) 168.4(17)
N3 H3N O10 2_676 0.923(18) 1.855(19) 2.7666(16) 169.0(16)

loop_
_geom_torsion_atom_site_label_1
_geom_torsion_atom_site_label_2
_geom_torsion_atom_site_label_3
_geom_torsion_atom_site_label_4
_geom_torsion
_geom_torsion_publ_flag
O2 P1 O1 N1 58.18(9) n
C7 P1 O1 N1 179.16(8) ?
C1 P1 O1 N1 -66.33(9) ?
P1 O1 N1 C13 142.58(11) n
O2 P1 C1 C2 26.47(14) ?
O1 P1 C1 C2 152.85(12) ?
C7 P1 C1 C2 -100.00(13) ?
O2 P1 C1 C6 -155.13(12) ?
O1 P1 C1 C6 -28.76(14) ?
C7 P1 C1 C6 78.40(14) ?
O2 P1 C7 C12 -171.40(12) ?
O1 P1 C7 C12 65.83(14) ?
C1 P1 C7 C12 -45.21(15) ?
O2 P1 C7 C8 8.16(15) ?
O1 P1 C7 C8 -114.61(12) ?
C1 P1 C7 C8 134.35(12) ?
C14 O3 C13 O4 -2.6(3) ?
C14 O3 C13 N1 174.07(14) n
O1 N1 C13 O4 -16.6(2) n
O1 N1 C13 O3 166.69(11) ?
C13 O3 C14 C15 64.6(2) ?
C13 O3 C14 C17 -59.9(2) ?
C13 O3 C14 C16 -177.33(15) ?
O6 P2 O5 N2 -57.27(9) n
C18 P2 O5 N2 -177.79(8) ?
C24 P2 O5 N2 65.88(9) ?
P2 O5 N2 C30 -138.18(11) n
O6 P2 C18 C23 179.38(13) ?
O5 P2 C18 C23 -58.11(14) ?
C24 P2 C18 C23 53.97(16) ?
O6 P2 C18 C19 -0.87(15) ?
O5 P2 C18 C19 121.64(13) ?
C24 P2 C18 C19 -126.28(13) ?
O6 P2 C24 C25 -19.90(14) ?
O5 P2 C24 C25 -146.03(12) ?
C18 P2 C24 C25 106.65(13) ?
O6 P2 C24 C29 160.14(12) ?
O5 P2 C24 C29 34.01(14) ?
C18 P2 C24 C29 -73.30(14) ?
C31 O7 C30 O8 -1.8(3) ?
C31 O7 C30 N2 -178.31(14) n
O5 N2 C30 O8 18.3(2) n
O5 N2 C30 O7 -165.15(12) ?
C30 O7 C31 C32 -63.8(2) ?
C30 O7 C31 C33 61.0(2) ?
C30 O7 C31 C34 179.00(15) ?
O10 P3 O9 N3 -57.91(9) n
C35 P3 O9 N3 -178.52(8) ?
C41 P3 O9 N3 65.44(9) ?
P3 O9 N3 C47 -133.94(12) n
O10 P3 C35 C40 -174.95(12) ?
O9 P3 C35 C40 -52.35(14) ?
C41 P3 C35 C40 59.37(15) ?
O10 P3 C35 C36 4.97(15) ?
O9 P3 C35 C36 127.57(12) ?
C41 P3 C35 C36 -120.72(13) ?
O10 P3 C41 C46 164.23(12) ?
O9 P3 C41 C46 38.23(14) ?
C35 P3 C41 C46 -69.26(15) ?
O10 P3 C41 C42 -16.56(14) ?
O9 P3 C41 C42 -142.56(12) ?
C35 P3 C41 C42 109.96(13) ?
C48 O11 C47 O12 6.2(3) ?
C48 O11 C47 N3 -170.61(15) n
O9 N3 C47 O12 21.4(2) n
O9 N3 C47 O11 -161.75(12) ?
C47 O11 C48 C50 -64.9(2) ?
C47 O11 C48 C51 177.42(17) ?
C47 O11 C48 C49 60.7(2) ?

loop_
_cod_related_entry_id
_cod_related_entry_database
_cod_related_entry_code
1 ChemSpider 24736586
